data_1551091
loop_
_publ_author_name
'Cross, Justin'
'Lee, Tsung-Han'
'Kang, Chang-Jong'
'Yao, Yongxin'
'Cary, Samantha K.'
'Stritzinger, Jared'
'Polinski, Matthew'
'McKinley, Carla Dorothy'
'Albrecht-Schmitt, Thomas'
'Lanata, Nicola'

_publ_section_title
;
 Origins of the Odd Optical Observables in Plutonium and Americium
 Tungstates
;
_journal_name_full 'Chemical Science'
_journal_paper_doi 10.1039/C9SC01174A
_journal_year 2019
_chemical_formula_moiety Nd(W2O7)(OH)(H2O)
_chemical_formula_sum 'Nd O9 W2'
_chemical_formula_weight 655.94
_chemical_melting_point ?
_chemical_name_common 'Neodymium tungstate hydrate'
_chemical_name_systematic
;
 ?
;
_space_group_crystal_system monoclinic
_space_group_IT_number 11
_space_group_name_Hall '-P 2yb'
_space_group_name_H-M_alt 'P 1 21/m 1'
_symmetry_space_group_name_Hall '-P 2yb'
_symmetry_space_group_name_H-M 'P 1 21/m 1'
_audit_creation_method SHELXL-2013
_audit_update_record
;
2019-03-08 deposited with the CCDC.    2019-05-20 downloaded from the CCDC.
;
_cell_angle_alpha 90
_cell_angle_beta 105.7000(10)
_cell_angle_gamma 90
_cell_formula_units_Z 2
_cell_length_a 5.9121(5)
_cell_length_b 8.7194(7)
_cell_length_c 7.1024(6)
_cell_measurement_reflns_used 904
_cell_measurement_temperature 296(2)
_cell_measurement_theta_max 28.573
_cell_measurement_theta_min 2.979
_cell_volume 352.47(5)
_computing_cell_refinement 'smart saint'
_computing_data_collection smart
_computing_data_reduction SAINT
_computing_molecular_graphics 'SHELXP-2013 (Sheldrick, 2013)'
_computing_publication_material 'SHELXCIF-97 (Sheldrick, 1997)'
_computing_structure_refinement 'SHELXL-2013 (Sheldrick, 2013)'
_computing_structure_solution 'SHELXS-2013 (Sheldrick, 2013)'
_diffrn_ambient_temperature 296(2)
_diffrn_detector_area_resol_mean 0
_diffrn_measured_fraction_theta_full 1.000
_diffrn_measured_fraction_theta_max 0.957
_diffrn_measurement_device_type 'BRUKER apex II'
_diffrn_measurement_method '0.5 wide w/ exposures'
_diffrn_radiation_monochromator 'Quazar optics'
_diffrn_radiation_source 'Imus microfocused'
_diffrn_radiation_type MoK\a
_diffrn_radiation_wavelength 0.71073
_diffrn_reflns_av_unetI/netI 0.0259
_diffrn_reflns_Laue_measured_fraction_full 1.000
_diffrn_reflns_Laue_measured_fraction_max 0.957
_diffrn_reflns_limit_h_max 7
_diffrn_reflns_limit_h_min -7
_diffrn_reflns_limit_k_max 11
_diffrn_reflns_limit_k_min 0
_diffrn_reflns_limit_l_max 9
_diffrn_reflns_limit_l_min 0
_diffrn_reflns_number 904
_diffrn_reflns_point_group_measured_fraction_full 1.000
_diffrn_reflns_point_group_measured_fraction_max 0.957
_diffrn_reflns_theta_full 25.242
_diffrn_reflns_theta_max 28.573
_diffrn_reflns_theta_min 2.979
_exptl_absorpt_coefficient_mu 39.829
_exptl_absorpt_correction_T_max 0.671
_exptl_absorpt_correction_T_min 0.161
_exptl_absorpt_correction_type multi-scan
_exptl_absorpt_process_details SHELTXPREP
_exptl_crystal_colour pink
_exptl_crystal_density_diffrn 6.180
_exptl_crystal_density_meas ?
_exptl_crystal_density_method 'not measured'
_exptl_crystal_description plate
_exptl_crystal_F_000 560
_exptl_crystal_size_max 0.06
_exptl_crystal_size_mid 0.04
_exptl_crystal_size_min 0.01
_refine_diff_density_max 1.595
_refine_diff_density_min -1.929
_refine_diff_density_rms 0.371
_refine_ls_extinction_method none
_refine_ls_goodness_of_fit_ref 1.081
_refine_ls_hydrogen_treatment undef
_refine_ls_matrix_type full
_refine_ls_number_parameters 62
_refine_ls_number_reflns 904
_refine_ls_number_restraints 0
_refine_ls_restrained_S_all 1.081
_refine_ls_R_factor_all 0.0251
_refine_ls_R_factor_gt 0.0210
_refine_ls_shift/su_max 0.000
_refine_ls_shift/su_mean 0.000
_refine_ls_structure_factor_coef Fsqd
_refine_ls_weighting_details 'w=1/[\s^2^(Fo^2^)+(0.0229P)^2^+1.1542P] where P=(Fo^2^+2Fc^2^)/3'
_refine_ls_weighting_scheme calc
_refine_ls_wR_factor_gt 0.0464
_refine_ls_wR_factor_ref 0.0481
_reflns_Friedel_coverage 0.000
_reflns_number_gt 819
_reflns_number_total 904
_reflns_threshold_expression 'I > 2\s(I)'
_cod_data_source_file c9sc01174a2.cif
_cod_data_source_block NdWO
_cod_depositor_comments
;
The following automatic conversions were performed:

'_chemical_melting_point' value 'N/A' was changed to '?' - the value
is undefined or not given.

'_exptl_crystal_density_meas' value 'N/A' was changed to '?' - the
value is perceived as not measured.

Automatic conversion script
Id: cif_fix_values 4973 2017-02-22 13:04:09Z antanas 
;
_cod_database_code 1551091
_shelx_space_group_comment
;
The symmetry employed for this shelxl refinement is uniquely defined
by the following loop, which should always be used as a source of
symmetry information in preference to the above space-group names.
They are only intended as comments.
;
_shelx_estimated_absorpt_t_min 0.5
_shelx_estimated_absorpt_t_max 0.5
_shelxl_version_number 2013-4

loop_
_space_group_symop_operation_xyz
'x, y, z'
'-x, y+1/2, -z'
'-x, -y, -z'
'x, -y-1/2, z'

loop_
_atom_site_label
_atom_site_type_symbol
_atom_site_fract_x
_atom_site_fract_y
_atom_site_fract_z
_atom_site_U_iso_or_equiv
_atom_site_adp_type
_atom_site_occupancy
_atom_site_site_symmetry_order
_atom_site_calc_flag
_atom_site_refinement_flags_posn
_atom_site_refinement_flags_adp
_atom_site_refinement_flags_occupancy
W1 W 0.70393(5) 0.06265(3) 0.68227(4) 0.00610(10) Uani 1 1 d . . .
Nd2 Nd 0.75901(10) 0.2500 0.21973(9) 0.00815(13) Uani 1 2 d S T P
O2 O 0.8556(13) 0.2500 0.6211(11) 0.0093(15) Uani 1 2 d S T P
O5 O 0.4377(9) -0.0663(5) 0.6332(8) 0.0089(10) Uani 1 1 d . . .
O4 O 0.4467(13) 0.2500 0.6577(12) 0.0094(15) Uani 1 2 d S T P
O3 O 0.9199(10) -0.0718(6) 0.6653(8) 0.0127(12) Uani 1 1 d . . .
O6 O 0.7571(10) 0.0876(6) 0.9358(8) 0.0108(11) Uani 1 1 d . . .
O1 O 0.3385(15) 0.2500 0.0032(12) 0.0201(19) Uani 1 2 d S T P

loop_
_atom_site_aniso_label
_atom_site_aniso_U_11
_atom_site_aniso_U_22
_atom_site_aniso_U_33
_atom_site_aniso_U_23
_atom_site_aniso_U_13
_atom_site_aniso_U_12
W1 0.00670(16) 0.00517(15) 0.00591(16) 0.00005(11) 0.00081(10) 0.00014(10)
Nd2 0.0084(3) 0.0081(3) 0.0080(3) 0.000 0.0023(2) 0.000
O2 0.012(4) 0.004(3) 0.011(4) 0.000 0.001(3) 0.000
O5 0.009(3) 0.010(2) 0.006(3) -0.001(2) -0.002(2) -0.003(2)
O4 0.008(4) 0.007(3) 0.014(4) 0.000 0.002(3) 0.000
O3 0.011(3) 0.012(3) 0.014(3) 0.000(2) 0.002(2) 0.001(2)
O6 0.015(3) 0.008(3) 0.009(3) -0.001(2) 0.002(2) 0.003(2)
O1 0.017(4) 0.030(5) 0.010(4) 0.000 -0.002(3) 0.000

loop_
_atom_type_symbol
_atom_type_description
_atom_type_scat_dispersion_real
_atom_type_scat_dispersion_imag
_atom_type_scat_source
O O 0.0106 0.0060 'International Tables Vol C Tables 4.2.6.8 and 6.1.1.4'
Nd Nd -0.1943 3.0179 'International Tables Vol C Tables 4.2.6.8 and 6.1.1.4'
W W -0.8490 6.8722 'International Tables Vol C Tables 4.2.6.8 and 6.1.1.4'

loop_
_geom_angle_atom_site_label_1
_geom_angle_atom_site_label_2
_geom_angle_atom_site_label_3
_geom_angle
_geom_angle_site_symmetry_1
_geom_angle_site_symmetry_3
O6 W1 O3 102.8(3) . .
O6 W1 O5 99.9(3) . .
O3 W1 O5 100.1(2) . .
O6 W1 O2 99.1(3) . .
O3 W1 O2 98.9(3) . .
O5 W1 O2 149.3(3) . .
O6 W1 O5 165.8(2) . 3_656
O3 W1 O5 91.3(2) . 3_656
O5 W1 O5 75.4(2) . 3_656
O2 W1 O5 80.3(3) . 3_656
O6 W1 O4 85.3(3) . .
O3 W1 O4 169.8(3) . .
O5 W1 O4 84.5(2) . .
O2 W1 O4 73.3(2) . .
O5 W1 O4 80.9(3) 3_656 .
O6 W1 W1 139.05(18) . 3_656
O3 W1 W1 96.79(18) . 3_656
O5 W1 W1 40.78(17) . 3_656
O2 W1 W1 113.1(2) . 3_656
O5 W1 W1 34.64(13) 3_656 3_656
O4 W1 W1 80.62(19) . 3_656
O5 Nd2 O5 84.6(2) 3_656 2_656
O5 Nd2 O3 135.75(19) 3_656 2_756
O5 Nd2 O3 81.46(19) 2_656 2_756
O5 Nd2 O3 81.46(19) 3_656 3_756
O5 Nd2 O3 135.75(19) 2_656 3_756
O3 Nd2 O3 80.0(3) 2_756 3_756
O5 Nd2 O6 94.46(18) 3_656 1_554
O5 Nd2 O6 148.44(19) 2_656 1_554
O3 Nd2 O6 118.40(19) 2_756 1_554
O3 Nd2 O6 74.71(18) 3_756 1_554
O5 Nd2 O6 148.44(19) 3_656 4_564
O5 Nd2 O6 94.46(18) 2_656 4_564
O3 Nd2 O6 74.71(18) 2_756 4_564
O3 Nd2 O6 118.40(19) 3_756 4_564
O6 Nd2 O6 70.2(3) 1_554 4_564
O5 Nd2 O1 75.63(19) 3_656 .
O5 Nd2 O1 75.63(19) 2_656 .
O3 Nd2 O1 138.89(14) 2_756 .
O3 Nd2 O1 138.89(14) 3_756 .
O6 Nd2 O1 73.6(2) 1_554 .
O6 Nd2 O1 73.6(2) 4_564 .
O5 Nd2 O2 62.25(17) 3_656 .
O5 Nd2 O2 62.25(16) 2_656 .
O3 Nd2 O2 74.10(17) 2_756 .
O3 Nd2 O2 74.10(17) 3_756 .
O6 Nd2 O2 143.35(13) 1_554 .
O6 Nd2 O2 143.35(13) 4_564 .
O1 Nd2 O2 121.4(2) . .
W1 O2 W1 112.2(3) . 4_565
W1 O2 Nd2 104.4(2) . .
W1 O2 Nd2 104.4(2) 4_565 .
W1 O5 W1 104.6(2) . 3_656
W1 O5 Nd2 143.3(3) . 3_656
W1 O5 Nd2 111.4(2) 3_656 3_656
W1 O4 W1 95.5(3) . 4_565
W1 O3 Nd2 157.2(3) . 3_756
W1 O6 Nd2 150.6(3) . 1_556

loop_
_geom_bond_atom_site_label_1
_geom_bond_atom_site_label_2
_geom_bond_distance
_geom_bond_site_symmetry_2
W1 O6 1.756(5) .
W1 O3 1.762(5) .
W1 O5 1.888(5) .
W1 O2 1.968(4) .
W1 O5 2.169(6) 3_656
W1 O4 2.207(5) .
W1 W1 3.2144(6) 3_656
Nd2 O5 2.381(5) 3_656
Nd2 O5 2.381(5) 2_656
Nd2 O3 2.418(6) 2_756
Nd2 O3 2.418(6) 3_756
Nd2 O6 2.462(5) 1_554
Nd2 O6 2.462(5) 4_564
Nd2 O1 2.545(8) .
Nd2 O2 2.752(8) .
O2 W1 1.968(4) 4_565
O5 W1 2.169(6) 3_656
O5 Nd2 2.381(5) 3_656
O4 W1 2.207(5) 4_565
O3 Nd2 2.418(6) 3_756
O6 Nd2 2.462(5) 1_556
